data_1560996
loop_
_publ_author_name
'Feng, Ying'
'Cai, Song-Liang'
'Gao, Yong'
'Zheng, Sheng-Run'

_publ_section_title
;
 Construction of coordination polymers based on a rigid tripodal
 nitrogen-containing heterotopic ligand that designed by mixed-donors
 strategy
;
_journal_name_full 'Journal of Solid State Chemistry'
_journal_page_first 64
_journal_page_last 71
_journal_paper_doi 10.1016/j.jssc.2018.05.031
_journal_volume 265
_journal_year 2018
_chemical_formula_sum 'C16 H16 Cu N9 O'
_chemical_formula_weight 413.92
_space_group_crystal_system monoclinic
_space_group_IT_number 15
_space_group_name_Hall '-C 2yc'
_space_group_name_H-M_alt 'C 1 2/c 1'
_atom_sites_solution_hydrogens geom
_cell_angle_alpha 90
_cell_angle_beta 98.757(6)
_cell_angle_gamma 90
_cell_formula_units_Z 8
_cell_length_a 10.934(4)
_cell_length_b 31.788(11)
_cell_length_c 10.119(3)
_cell_measurement_reflns_used 1067
_cell_measurement_temperature 296(2)
_cell_measurement_theta_max 21.49
_cell_measurement_theta_min 2.41
_cell_volume 3476(2)
_computing_cell_refinement 'Bruker SAINT'
_computing_data_collection 'Bruker APEX2'
_computing_data_reduction 'Bruker SAINT'
_computing_structure_refinement 'SHELXL-2016/6 (Sheldrick, 2016)'
_computing_structure_solution 'SHELXL-2016/6 (Sheldrick, 2016)'
_diffrn_ambient_temperature 296(2)
_diffrn_measured_fraction_theta_full 0.998
_diffrn_measured_fraction_theta_max 0.994
_diffrn_measurement_device_type 'Bruker APEX-II CCD'
_diffrn_measurement_method '\f and \w scans'
_diffrn_radiation_type MoK\a
_diffrn_radiation_wavelength 0.71073
_diffrn_reflns_av_R_equivalents 0.0627
_diffrn_reflns_av_unetI/netI 0.0828
_diffrn_reflns_Laue_measured_fraction_full 0.998
_diffrn_reflns_Laue_measured_fraction_max 0.994
_diffrn_reflns_limit_h_max 13
_diffrn_reflns_limit_h_min -13
_diffrn_reflns_limit_k_max 39
_diffrn_reflns_limit_k_min -14
_diffrn_reflns_limit_l_max 12
_diffrn_reflns_limit_l_min -12
_diffrn_reflns_number 8973
_diffrn_reflns_point_group_measured_fraction_full 0.998
_diffrn_reflns_point_group_measured_fraction_max 0.994
_diffrn_reflns_theta_full 25.242
_diffrn_reflns_theta_max 25.993
_diffrn_reflns_theta_min 1.281
_exptl_absorpt_coefficient_mu 1.285
_exptl_absorpt_correction_type multi-scan
_exptl_absorpt_process_details
;
G. M. Sheldrick, SADABS, Program for Empirical Absorption Correction of Area 
Detector Data; University of G?ttingen: G?ttingen, Germany, 1996.
;
_exptl_crystal_colour brown
_exptl_crystal_density_diffrn 1.582
_exptl_crystal_description block
_exptl_crystal_F_000 1696
_exptl_crystal_size_max 0.400
_exptl_crystal_size_mid 0.280
_exptl_crystal_size_min 0.250
_exptl_transmission_factor_max 0.725
_exptl_transmission_factor_min 0.656
_refine_diff_density_max 0.668
_refine_diff_density_min -0.505
_refine_diff_density_rms 0.089
_refine_ls_extinction_coef .
_refine_ls_extinction_method none
_refine_ls_goodness_of_fit_ref 1.002
_refine_ls_hydrogen_treatment constr
_refine_ls_matrix_type full
_refine_ls_number_parameters 247
_refine_ls_number_reflns 3405
_refine_ls_number_restraints 0
_refine_ls_restrained_S_all 1.002
_refine_ls_R_factor_all 0.1053
_refine_ls_R_factor_gt 0.0584
_refine_ls_shift/su_max 0.000
_refine_ls_shift/su_mean 0.000
_refine_ls_structure_factor_coef Fsqd
_refine_ls_weighting_details 'w=1/[\s^2^(Fo^2^)+(0.0747P)^2^] where P=(Fo^2^+2Fc^2^)/3'
_refine_ls_weighting_scheme calc
_refine_ls_wR_factor_gt 0.1393
_refine_ls_wR_factor_ref 0.1626
_reflns_Friedel_coverage 0.000
_reflns_Friedel_fraction_full .
_reflns_Friedel_fraction_max .
_reflns_number_gt 1991
_reflns_number_total 3405
_reflns_threshold_expression 'I > 2\s(I)'
_cod_data_source_file JSSC-2018-265-64.cif
_cod_data_source_block CuTIPT2
_cod_original_sg_symbol_H-M 'C 2/c'
_cod_database_code 1560996
_shelx_space_group_comment
;
The symmetry employed for this shelxl refinement is uniquely defined
by the following loop, which should always be used as a source of
symmetry information in preference to the above space-group names.
They are only intended as comments.
;
_shelx_estimated_absorpt_t_min 0.627
_shelx_estimated_absorpt_t_max 0.739

loop_
_space_group_symop_operation_xyz
'x, y, z'
'-x, y, -z+1/2'
'x+1/2, y+1/2, z'
'-x+1/2, y+1/2, -z+1/2'
'-x, -y, -z'
'x, -y, z-1/2'
'-x+1/2, -y+1/2, -z'
'x+1/2, -y+1/2, z-1/2'

loop_
_atom_site_label
_atom_site_type_symbol
_atom_site_fract_x
_atom_site_fract_y
_atom_site_fract_z
_atom_site_U_iso_or_equiv
_atom_site_adp_type
_atom_site_occupancy
_atom_site_site_symmetry_order
_atom_site_calc_flag
_atom_site_refinement_flags_posn
_atom_site_refinement_flags_adp
_atom_site_refinement_flags_occupancy
_atom_site_disorder_assembly
_atom_site_disorder_group
Cu1 Cu 0.22768(5) 0.12379(2) 0.09549(7) 0.0387(2) Uani 1 1 d . . . . .
N5 N 0.4184(3) 0.38070(11) -0.1976(4) 0.0324(9) Uani 1 1 d . . . . .
C1 C 0.500000 0.11185(18) 0.250000 0.0296(16) Uani 1 2 d S T P . .
N3 N 0.6821(3) -0.02210(12) 0.1393(4) 0.0352(10) Uani 1 1 d . . . . .
C9 C 0.500000 0.35673(19) -0.250000 0.0293(15) Uani 1 2 d S T P . .
N6 N 0.4512(4) 0.42082(11) -0.2206(4) 0.0413(11) Uani 1 1 d . . . . .
N7 N 0.3096(4) 0.22132(11) -0.1575(4) 0.0351(10) Uani 1 1 d . . . . .
C5 C 0.500000 -0.0222(2) 0.250000 0.0339(16) Uani 1 2 d S T P . .
H5A H 0.500001 -0.051421 0.250001 0.041 Uiso 1 2 calc R U P . .
N4 N 0.7610(4) -0.06941(12) 0.0148(4) 0.0371(10) Uani 1 1 d . . . . .
C3 C 0.5935(4) 0.04384(14) 0.2003(5) 0.0328(11) Uani 1 1 d . . . . .
H3A H 0.656461 0.058334 0.167742 0.039 Uiso 1 1 calc R U . . .
C13 C 0.500000 0.2226(2) -0.250000 0.0385(17) Uani 1 2 d S T P . .
H13A H 0.500001 0.193370 -0.250000 0.046 Uiso 1 2 calc R U P . .
C2 C 0.500000 0.06572(19) 0.250000 0.0262(14) Uani 1 2 d S T P . .
C11 C 0.4024(4) 0.28756(14) -0.2098(5) 0.0349(12) Uani 1 1 d . . . . .
H11A H 0.335213 0.301842 -0.184934 0.042 Uiso 1 1 calc R U . . .
C10 C 0.500000 0.3104(2) -0.250000 0.0320(16) Uani 1 2 d S T P . .
N8 N 0.2208(4) 0.17209(12) -0.0487(4) 0.0373(10) Uani 1 1 d . . . . .
N1 N 0.4014(3) 0.13532(11) 0.2075(4) 0.0344(10) Uani 1 1 d . . . . .
C6 C 0.6632(4) -0.05829(14) 0.0679(5) 0.0348(12) Uani 1 1 d . . . . .
H6A H 0.589656 -0.073479 0.057709 0.042 Uiso 1 1 calc R U . . .
C4 C 0.5917(4) 0.00024(14) 0.1999(5) 0.0314(11) Uani 1 1 d . . . . .
N2 N 0.4408(3) 0.17538(11) 0.2254(5) 0.0429(11) Uani 1 1 d . . . . .
C12 C 0.4045(4) 0.24440(14) -0.2068(5) 0.0362(12) Uani 1 1 d . . . . .
C14 C 0.3249(5) 0.18461(15) -0.0865(5) 0.0398(13) Uani 1 1 d . . . . .
H14A H 0.399654 0.170264 -0.067298 0.048 Uiso 1 1 calc R U . . .
C16 C 0.1876(4) 0.23264(16) -0.1627(5) 0.0412(13) Uani 1 1 d . . . . .
H16A H 0.149101 0.256415 -0.203312 0.049 Uiso 1 1 calc R U . . .
C8 C 0.8012(5) -0.00869(16) 0.1296(6) 0.0518(16) Uani 1 1 d . . . . .
H8A H 0.840798 0.015320 0.167231 0.062 Uiso 1 1 calc R U . . .
C15 C 0.1352(5) 0.20226(15) -0.0969(5) 0.0426(13) Uani 1 1 d . . . . .
H15A H 0.052332 0.201772 -0.085628 0.051 Uiso 1 1 calc R U . . .
C7 C 0.8478(5) -0.03826(16) 0.0531(6) 0.0527(16) Uani 1 1 d . . . . .
H7A H 0.926881 -0.037581 0.029812 0.063 Uiso 1 1 calc R U . . .
N9 N 0.2311(5) 0.1289(2) -0.4157(5) 0.0733(17) Uani 1 1 d . . . . .
O1 O 0.4344(5) 0.11877(16) -0.4223(7) 0.110(2) Uani 1 1 d . . . . .
C19 C 0.3325(8) 0.1101(3) -0.3988(11) 0.129(4) Uani 1 1 d . . . . .
H19 H 0.328685 0.083694 -0.359828 0.154 Uiso 1 1 calc R U . . .
C18 C 0.1185(7) 0.1182(3) -0.3734(10) 0.120(3) Uani 1 1 d . . . . .
H18A H 0.057767 0.139337 -0.402670 0.180 Uiso 1 1 calc R U . . .
H18B H 0.090613 0.091500 -0.411000 0.180 Uiso 1 1 calc R U . . .
H18C H 0.130293 0.116379 -0.277601 0.180 Uiso 1 1 calc R U . . .
C17 C 0.2380(10) 0.1709(3) -0.4779(10) 0.149(4) Uani 1 1 d . . . . .
H17A H 0.157962 0.183992 -0.488690 0.223 Uiso 1 1 calc R U . . .
H17B H 0.296418 0.188123 -0.421559 0.223 Uiso 1 1 calc R U . . .
H17C H 0.264124 0.167834 -0.563796 0.223 Uiso 1 1 calc R U . . .

loop_
_atom_site_aniso_label
_atom_site_aniso_U_11
_atom_site_aniso_U_22
_atom_site_aniso_U_33
_atom_site_aniso_U_23
_atom_site_aniso_U_13
_atom_site_aniso_U_12
Cu1 0.0296(4) 0.0312(4) 0.0596(5) -0.0047(3) 0.0205(3) -0.0026(3)
N5 0.029(2) 0.023(2) 0.048(3) -0.0003(18) 0.0168(19) -0.0004(16)
C1 0.025(4) 0.022(3) 0.045(4) 0.000 0.016(3) 0.000
N3 0.029(2) 0.025(2) 0.054(3) -0.006(2) 0.015(2) 0.0005(17)
C9 0.021(3) 0.025(3) 0.043(4) 0.000 0.010(3) 0.000
N6 0.039(3) 0.022(2) 0.070(3) -0.002(2) 0.030(2) 0.0001(18)
N7 0.032(2) 0.023(2) 0.053(3) 0.0038(19) 0.016(2) -0.0031(17)
C5 0.034(4) 0.021(3) 0.049(5) 0.000 0.013(3) 0.000
N4 0.029(2) 0.030(2) 0.055(3) -0.009(2) 0.016(2) -0.0009(18)
C3 0.033(3) 0.026(2) 0.041(3) -0.003(2) 0.011(2) 0.002(2)
C13 0.043(4) 0.022(3) 0.053(5) 0.000 0.017(4) 0.000
C2 0.017(3) 0.029(3) 0.033(4) 0.000 0.003(3) 0.000
C11 0.035(3) 0.028(2) 0.047(3) -0.001(2) 0.023(2) 0.003(2)
C10 0.027(4) 0.028(3) 0.044(4) 0.000 0.014(3) 0.000
N8 0.028(2) 0.037(2) 0.049(3) 0.001(2) 0.014(2) -0.0032(19)
N1 0.026(2) 0.025(2) 0.053(3) 0.0015(19) 0.0070(19) -0.0017(17)
C6 0.027(3) 0.029(3) 0.050(3) -0.006(2) 0.012(2) -0.002(2)
C4 0.026(3) 0.026(2) 0.043(3) -0.002(2) 0.008(2) 0.005(2)
N2 0.038(2) 0.020(2) 0.070(3) 0.000(2) 0.004(2) 0.0033(17)
C12 0.040(3) 0.027(2) 0.048(3) 0.004(2) 0.024(3) 0.001(2)
C14 0.040(3) 0.030(3) 0.052(3) 0.007(2) 0.016(3) 0.008(2)
C16 0.032(3) 0.034(3) 0.060(4) 0.007(3) 0.012(3) 0.004(2)
C8 0.034(3) 0.034(3) 0.090(5) -0.028(3) 0.019(3) -0.010(2)
C15 0.036(3) 0.034(3) 0.061(4) 0.005(3) 0.017(3) 0.003(2)
C7 0.027(3) 0.038(3) 0.098(5) -0.022(3) 0.023(3) -0.006(2)
N9 0.055(4) 0.109(5) 0.054(3) 0.003(3) 0.003(3) 0.025(4)
O1 0.057(3) 0.090(4) 0.195(7) 0.015(4) 0.056(4) 0.017(3)
C19 0.068(6) 0.161(10) 0.156(9) 0.024(8) 0.014(6) 0.034(6)
C18 0.050(5) 0.183(10) 0.126(7) 0.011(7) 0.008(5) -0.019(6)
C17 0.206(12) 0.107(8) 0.114(8) -0.021(7) -0.037(8) 0.024(8)

loop_
_atom_type_symbol
_atom_type_description
_atom_type_scat_dispersion_real
_atom_type_scat_dispersion_imag
_atom_type_scat_source
C C 0.0033 0.0016 'International Tables Vol C Tables 4.2.6.8 and 6.1.1.4'
H H 0.0000 0.0000 'International Tables Vol C Tables 4.2.6.8 and 6.1.1.4'
N N 0.0061 0.0033 'International Tables Vol C Tables 4.2.6.8 and 6.1.1.4'
O O 0.0106 0.0060 'International Tables Vol C Tables 4.2.6.8 and 6.1.1.4'
Cu Cu 0.3201 1.2651 'International Tables Vol C Tables 4.2.6.8 and 6.1.1.4'

loop_
_geom_angle_atom_site_label_1
_geom_angle_atom_site_label_2
_geom_angle_atom_site_label_3
_geom_angle
_geom_angle_site_symmetry_1
_geom_angle_site_symmetry_3
N5 Cu1 N4 109.31(15) 7 5_655
N5 Cu1 N1 117.09(16) 7 .
N4 Cu1 N1 108.34(15) 5_655 .
N5 Cu1 N8 116.97(15) 7 .
N4 Cu1 N8 103.48(17) 5_655 .
N1 Cu1 N8 100.45(15) . .
C9 N5 N6 104.9(4) . .
C9 N5 Cu1 141.3(3) . 7
N6 N5 Cu1 113.7(3) . 7
N1 C1 N1 111.6(5) 2_655 .
N1 C1 C2 124.2(3) 2_655 .
N1 C1 C2 124.2(3) . .
C6 N3 C8 106.9(4) . .
C6 N3 C4 126.2(4) . .
C8 N3 C4 126.5(4) . .
N5 C9 N5 110.8(5) 2_654 .
N5 C9 C10 124.6(3) 2_654 .
N5 C9 C10 124.6(3) . .
N6 N6 N5 109.7(2) 2_654 .
C14 N7 C16 106.5(4) . .
C14 N7 C12 125.9(4) . .
C16 N7 C12 127.4(4) . .
C4 C5 C4 118.2(6) 2_655 .
C6 N4 C7 105.0(4) . .
C6 N4 Cu1 124.3(3) . 5_655
C7 N4 Cu1 130.7(3) . 5_655
C4 C3 C2 119.4(5) . .
C12 C13 C12 119.7(6) . 2_654
C3 C2 C3 120.0(6) 2_655 .
C3 C2 C1 120.0(3) 2_655 .
C3 C2 C1 120.0(3) . .
C12 C11 C10 120.8(5) . .
C11 C10 C11 117.6(6) . 2_654
C11 C10 C9 121.2(3) . .
C11 C10 C9 121.2(3) 2_654 .
C14 N8 C15 105.0(4) . .
C14 N8 Cu1 118.6(3) . .
C15 N8 Cu1 134.6(3) . .
C1 N1 N2 105.1(4) . .
C1 N1 Cu1 134.7(3) . .
N2 N1 Cu1 118.9(3) . .
N4 C6 N3 112.2(4) . .
C3 C4 C5 121.5(4) . .
C3 C4 N3 119.2(4) . .
C5 C4 N3 119.2(4) . .
N2 N2 N1 109.1(2) 2_655 .
C11 C12 C13 120.4(5) . .
C11 C12 N7 120.8(4) . .
C13 C12 N7 118.7(4) . .
N8 C14 N7 111.6(4) . .
C15 C16 N7 106.1(4) . .
C7 C8 N3 105.3(4) . .
C16 C15 N8 110.8(4) . .
C8 C7 N4 110.6(4) . .
C19 N9 C18 130.0(9) . .
C19 N9 C17 112.8(8) . .
C18 N9 C17 116.8(7) . .
O1 C19 N9 133.7(11) . .

loop_
_geom_bond_atom_site_label_1
_geom_bond_atom_site_label_2
_geom_bond_distance
_geom_bond_site_symmetry_2
Cu1 N5 2.035(4) 7
Cu1 N4 2.072(4) 5_655
Cu1 N1 2.091(4) .
Cu1 N8 2.112(4) .
N5 C9 1.342(5) .
N5 N6 1.355(5) .
C1 N1 1.328(5) 2_655
C1 N1 1.328(5) .
C1 C2 1.466(8) .
N3 C6 1.357(6) .
N3 C8 1.388(6) .
N3 C4 1.428(5) .
C9 C10 1.473(8) .
N6 N6 1.298(7) 2_654
N7 C14 1.367(6) .
N7 C16 1.375(6) .
N7 C12 1.422(6) .
C5 C4 1.388(5) 2_655
C5 C4 1.388(5) .
N4 C6 1.316(6) .
N4 C7 1.386(6) .
C3 C4 1.386(6) .
C3 C2 1.392(5) .
C13 C12 1.378(5) .
C13 C12 1.378(5) 2_654
C11 C12 1.373(6) .
C11 C10 1.401(5) .
N8 C14 1.317(6) .
N8 C15 1.376(6) .
N1 N2 1.348(5) .
N2 N2 1.315(8) 2_655
C16 C15 1.350(7) .
C8 C7 1.365(7) .
N9 C19 1.249(9) .
N9 C18 1.405(9) .
N9 C17 1.484(10) .
O1 C19 1.206(10) .
